data_7105754
loop_
_publ_author_name
'Soji Shimizu'
'Shota Nakano'
'Takahisa Hosoya'
'Nagao Kobayashi'

_publ_section_title
;
 Pyrene-Fused Subphthalocyanine
;
_journal_name_full Chem.Commun.
_journal_page_first 316
_journal_paper_doi 10.1039/c0cc01877e
_journal_volume 47
_journal_year 2011
_chemical_formula_moiety 'C50 H27 B F8 N8 O, 2(C H Cl3)'
_chemical_formula_sum 'C52 H29 B Cl6 F8 N8 O'
_chemical_formula_weight 1157.34
_chemical_name_systematic
;
?
;
_space_group_IT_number 15
_symmetry_cell_setting monoclinic
_symmetry_Int_Tables_number 15
_symmetry_space_group_name_Hall '-C 2yc'
_symmetry_space_group_name_H-M 'C 1 2/c 1'
_atom_sites_solution_hydrogens geom
_atom_sites_solution_primary direct
_atom_sites_solution_secondary difmap
_audit_creation_method SHELXL-97
_cell_angle_alpha 90.00
_cell_angle_beta 99.940(2)
_cell_angle_gamma 90.00
_cell_formula_units_Z 8
_cell_length_a 22.946(4)
_cell_length_b 24.128(4)
_cell_length_c 19.003(3)
_cell_measurement_reflns_used 3627
_cell_measurement_temperature 100(2)
_cell_measurement_theta_max 22.19
_cell_measurement_theta_min 2.36
_cell_volume 10363(3)
_computing_cell_refinement 'Bruker SMART'
_computing_data_collection 'Bruker SMART'
_computing_data_reduction 'Bruker SAINT'
_computing_molecular_graphics
;
Yadokari-XG 2009 (Wakita, Nemoto et al., 2009)
;
_computing_publication_material
;
Yadokari-XG 2009 (Wakita, Nemoto et al., 2009)
;
_computing_structure_refinement 'SHELXL-97 (Sheldrick, 1997)'
_computing_structure_solution 'SHELXS-97 (Sheldrick, 1997)'
_diffrn_ambient_temperature 100(2)
_diffrn_detector_area_resol_mean 8.333
_diffrn_measured_fraction_theta_full 0.998
_diffrn_measured_fraction_theta_max 0.998
_diffrn_measurement_device_type 'Bruker APEX-II CCD'
_diffrn_measurement_method 'phi and omega scans'
_diffrn_radiation_monochromator 'Bruker Helios multilayered confocal mirror'
_diffrn_radiation_source 'Bruker TXS fine-focus rotating anode'
_diffrn_radiation_type MoK\a
_diffrn_radiation_wavelength 0.71073
_diffrn_reflns_av_R_equivalents 0.0480
_diffrn_reflns_av_sigmaI/netI 0.0858
_diffrn_reflns_limit_h_max 21
_diffrn_reflns_limit_h_min -27
_diffrn_reflns_limit_k_max 28
_diffrn_reflns_limit_k_min -23
_diffrn_reflns_limit_l_max 22
_diffrn_reflns_limit_l_min -22
_diffrn_reflns_number 24288
_diffrn_reflns_theta_full 25.00
_diffrn_reflns_theta_max 25.00
_diffrn_reflns_theta_min 1.23
_exptl_absorpt_coefficient_mu 0.409
_exptl_absorpt_correction_T_max 0.9959
_exptl_absorpt_correction_T_min 0.6346
_exptl_absorpt_correction_type empirical
_exptl_absorpt_process_details
;
SADABS (Sheldrick, 1997)
;
_exptl_crystal_colour violet
_exptl_crystal_density_diffrn 1.484
_exptl_crystal_description prism
_exptl_crystal_F_000 4672
_exptl_crystal_size_max 0.20
_exptl_crystal_size_mid 0.05
_exptl_crystal_size_min 0.01
_platon_squeeze_details
;
;
_refine_diff_density_max 0.639
_refine_diff_density_min -1.023
_refine_diff_density_rms 0.092
_refine_ls_extinction_method none
_refine_ls_goodness_of_fit_ref 1.033
_refine_ls_hydrogen_treatment constr
_refine_ls_matrix_type full
_refine_ls_number_parameters 701
_refine_ls_number_reflns 9133
_refine_ls_number_restraints 147
_refine_ls_restrained_S_all 1.056
_refine_ls_R_factor_all 0.1729
_refine_ls_R_factor_gt 0.0990
_refine_ls_shift/su_max 0.000
_refine_ls_shift/su_mean 0.000
_refine_ls_structure_factor_coef Fsqd
_refine_ls_weighting_details 'calc w=1/[\s^2^(Fo^2^)+(0.1912P)^2^+0.0000P] where P=(Fo^2^+2Fc^2^)/3'
_refine_ls_weighting_scheme calc
_refine_ls_wR_factor_gt 0.2815
_refine_ls_wR_factor_ref 0.3166
_reflns_number_gt 4596
_reflns_number_total 9133
_reflns_threshold_expression >2sigma(I)
_cod_data_source_file C0CC01877E.TXT
_cod_data_source_block test_a
_cod_original_sg_symbol_H-M 'C 2/c'
_cod_database_code 7105754

loop_
_symmetry_equiv_pos_as_xyz
'x, y, z'
'-x, y, -z+1/2'
'x+1/2, y+1/2, z'
'-x+1/2, y+1/2, -z+1/2'
'-x, -y, -z'
'x, -y, z-1/2'
'-x+1/2, -y+1/2, -z'
'x+1/2, -y+1/2, z-1/2'

loop_
_atom_site_label
_atom_site_type_symbol
_atom_site_fract_x
_atom_site_fract_y
_atom_site_fract_z
_atom_site_U_iso_or_equiv
_atom_site_adp_type
_atom_site_occupancy
_atom_site_symmetry_multiplicity
_atom_site_calc_flag
_atom_site_refinement_flags
_atom_site_disorder_assembly
_atom_site_disorder_group
N1 N 0.3014(2) 0.41551(19) -0.0283(2) 0.0367(12) Uani 1 1 d . . .
C1 C 0.3410(3) 0.3784(2) 0.0076(3) 0.0358(14) Uani 1 1 d . . .
C2 C 0.3046(3) 0.3357(2) 0.0334(3) 0.0383(15) Uani 1 1 d . . .
C3 C 0.3190(3) 0.2867(2) 0.0688(3) 0.0377(14) Uani 1 1 d . . .
F1 F 0.37425(16) 0.26673(12) 0.07981(17) 0.0451(9) Uani 1 1 d . . .
C4 C 0.2749(3) 0.2570(2) 0.0938(3) 0.0472(17) Uani 1 1 d . . .
F2 F 0.28746(17) 0.20925(13) 0.12748(18) 0.0549(10) Uani 1 1 d . . .
C5 C 0.2163(3) 0.2772(2) 0.0799(3) 0.0470(17) Uani 1 1 d . . .
F3 F 0.17511(17) 0.24519(14) 0.1038(2) 0.0595(11) Uani 1 1 d . . .
C6 C 0.2021(3) 0.3241(2) 0.0451(3) 0.0438(16) Uani 1 1 d . . .
F4 F 0.14525(17) 0.34175(14) 0.0330(2) 0.0551(10) Uani 1 1 d . . .
C7 C 0.2453(3) 0.3552(2) 0.0199(3) 0.0410(15) Uani 1 1 d . . .
C8 C 0.2452(3) 0.4085(2) -0.0158(3) 0.0389(14) Uani 1 1 d . . .
N2 N 0.2057(2) 0.44935(19) -0.0209(2) 0.0372(12) Uani 1 1 d . . .
N3 N 0.2821(2) 0.51092(18) -0.0447(2) 0.0351(11) Uani 1 1 d . . .
C9 C 0.2265(3) 0.5003(2) -0.0309(3) 0.0373(14) Uani 1 1 d . . .
C10 C 0.2030(3) 0.5543(2) -0.0132(3) 0.0383(14) Uani 1 1 d . . .
C11 C 0.1496(3) 0.5702(2) 0.0046(3) 0.0473(16) Uani 1 1 d . . .
F5 F 0.10475(16) 0.53388(14) 0.0045(2) 0.0569(10) Uani 1 1 d . . .
C12 C 0.1417(3) 0.6243(3) 0.0215(4) 0.0545(19) Uani 1 1 d . . .
F6 F 0.0903(2) 0.64095(15) 0.0390(3) 0.0779(13) Uani 1 1 d . . .
C13 C 0.1873(3) 0.6631(2) 0.0241(4) 0.0540(18) Uani 1 1 d . . .
F7 F 0.1775(2) 0.71436(14) 0.0421(2) 0.0710(12) Uani 1 1 d . . .
C14 C 0.2412(3) 0.6475(2) 0.0075(3) 0.0475(16) Uani 1 1 d . . .
F8 F 0.28339(16) 0.68559(12) 0.00963(18) 0.0499(9) Uani 1 1 d . . .
C15 C 0.2493(3) 0.5931(2) -0.0110(3) 0.0372(14) Uani 1 1 d . . .
C16 C 0.3014(3) 0.5630(2) -0.0243(3) 0.0350(13) Uani 1 1 d . . .
N4 N 0.3584(2) 0.57529(18) -0.0033(2) 0.0367(12) Uani 1 1 d . . .
N5 N 0.3814(2) 0.48030(18) -0.0180(2) 0.0327(11) Uani 1 1 d . . .
C17 C 0.3961(3) 0.5322(2) 0.0059(3) 0.0369(14) Uani 1 1 d . . .
C18 C 0.4507(3) 0.5280(2) 0.0567(3) 0.0339(13) Uani 1 1 d . . .
C19 C 0.4853(3) 0.5689(2) 0.1003(3) 0.0358(14) Uani 1 1 d . . .
C20 C 0.4775(3) 0.6262(2) 0.0882(3) 0.0376(14) Uani 1 1 d . . .
H1 H 0.4481 0.6384 0.0499 0.045 Uiso 1 1 calc R . .
C21 C 0.5118(3) 0.6657(2) 0.1311(3) 0.0373(14) Uani 1 1 d . . .
C22 C 0.5527(3) 0.6465(3) 0.1884(3) 0.0415(15) Uani 1 1 d . . .
H2 H 0.5756 0.6727 0.2186 0.050 Uiso 1 1 calc R . .
C23 C 0.5615(3) 0.5898(2) 0.2035(3) 0.0376(14) Uani 1 1 d . . .
C24 C 0.6033(3) 0.5702(2) 0.2630(3) 0.0371(14) Uani 1 1 d . . .
C25 C 0.6134(3) 0.5146(3) 0.2741(3) 0.0404(15) Uani 1 1 d . . .
C26 C 0.5835(3) 0.4733(2) 0.2254(3) 0.0381(14) Uani 1 1 d . . .
C27 C 0.5971(3) 0.4165(3) 0.2322(3) 0.0453(16) Uani 1 1 d . . .
H3 H 0.6257 0.4044 0.2714 0.054 Uiso 1 1 calc R . .
C28 C 0.5701(3) 0.3781(2) 0.1838(3) 0.0412(15) Uani 1 1 d . . .
C29 C 0.5255(3) 0.3963(2) 0.1298(3) 0.0390(15) Uani 1 1 d . . .
H4 H 0.5052 0.3698 0.0977 0.047 Uiso 1 1 calc R . .
C30 C 0.5096(3) 0.4513(2) 0.1212(3) 0.0364(14) Uani 1 1 d . . .
C31 C 0.4631(3) 0.4712(2) 0.0666(3) 0.0373(14) Uani 1 1 d . . .
C32 C 0.5281(3) 0.5500(2) 0.1574(3) 0.0352(14) Uani 1 1 d . . .
C33 C 0.5402(2) 0.4925(2) 0.1685(3) 0.0327(13) Uani 1 1 d . . .
C34 C 0.4158(3) 0.4421(2) 0.0218(3) 0.0359(14) Uani 1 1 d . . .
N6 N 0.3979(2) 0.38907(18) 0.0292(2) 0.0354(11) Uani 1 1 d . . .
C35 C 0.5032(3) 0.7272(2) 0.1120(3) 0.0440(15) Uani 1 1 d . . .
C36 C 0.4385(3) 0.7434(2) 0.1130(4) 0.0555(18) Uani 1 1 d . . .
H5 H 0.4122 0.7215 0.0773 0.083 Uiso 1 1 calc R . .
H6 H 0.4329 0.7829 0.1018 0.083 Uiso 1 1 calc R . .
H7 H 0.4290 0.7361 0.1605 0.083 Uiso 1 1 calc R . .
C37 C 0.5191(4) 0.7359(3) 0.0371(3) 0.061(2) Uani 1 1 d . . .
H8 H 0.5606 0.7259 0.0381 0.092 Uiso 1 1 calc R . .
H9 H 0.5131 0.7749 0.0233 0.092 Uiso 1 1 calc R . .
H10 H 0.4937 0.7124 0.0025 0.092 Uiso 1 1 calc R . .
C38 C 0.5437(3) 0.7650(2) 0.1645(3) 0.0495(17) Uani 1 1 d . . .
H11 H 0.5328 0.7620 0.2120 0.074 Uiso 1 1 calc R . .
H12 H 0.5391 0.8034 0.1480 0.074 Uiso 1 1 calc R . .
H13 H 0.5850 0.7534 0.1670 0.074 Uiso 1 1 calc R . .
N7 N 0.6655(3) 0.6413(2) 0.3460(3) 0.0557(15) Uani 1 1 d . . .
C39 C 0.6381(3) 0.6093(3) 0.3093(3) 0.0433(15) Uani 1 1 d . . .
C40 C 0.6565(3) 0.4954(2) 0.3348(3) 0.0417(15) Uani 1 1 d . . .
N8 N 0.6883(3) 0.4791(2) 0.3829(3) 0.0510(14) Uani 1 1 d . . .
C41 C 0.5910(4) 0.3173(3) 0.1859(3) 0.062(2) Uani 1 1 d . . .
C42 C 0.6343(5) 0.3126(3) 0.1342(4) 0.104(4) Uani 1 1 d . . .
H14 H 0.6684 0.3367 0.1502 0.157 Uiso 1 1 calc R . .
H15 H 0.6148 0.3240 0.0864 0.157 Uiso 1 1 calc R . .
H16 H 0.6477 0.2741 0.1327 0.157 Uiso 1 1 calc R . .
C43 C 0.6224(4) 0.3006(3) 0.2603(4) 0.076(2) Uani 1 1 d . . .
H17 H 0.6600 0.3206 0.2718 0.114 Uiso 1 1 calc R . .
H18 H 0.6300 0.2606 0.2614 0.114 Uiso 1 1 calc R . .
H19 H 0.5973 0.3099 0.2955 0.114 Uiso 1 1 calc R . .
C44 C 0.5390(5) 0.2772(3) 0.1645(5) 0.099(3) Uani 1 1 d . . .
H20 H 0.5529 0.2390 0.1732 0.148 Uiso 1 1 calc R . .
H21 H 0.5227 0.2819 0.1137 0.148 Uiso 1 1 calc R . .
H22 H 0.5082 0.2850 0.1930 0.148 Uiso 1 1 calc R . .
B1 B 0.3229(3) 0.4668(3) -0.0632(4) 0.0371(16) Uani 1 1 d . . .
O1 O 0.32737(17) 0.46112(16) -0.13659(19) 0.0396(10) Uani 1 1 d . . .
C45 C 0.2780(3) 0.4476(3) -0.1854(3) 0.0506(17) Uani 1 1 d . . .
C46 C 0.2631(3) 0.3932(3) -0.2007(4) 0.0585(19) Uani 1 1 d . . .
H23 H 0.2859 0.3641 -0.1760 0.070 Uiso 1 1 calc R . .
C47 C 0.2139(5) 0.3810(5) -0.2529(5) 0.091(3) Uani 1 1 d . . .
H24 H 0.2034 0.3435 -0.2637 0.110 Uiso 1 1 calc R . .
C48 C 0.1807(4) 0.4229(6) -0.2888(5) 0.097(3) Uani 1 1 d . . .
H25 H 0.1476 0.4141 -0.3244 0.117 Uiso 1 1 calc R . .
C49 C 0.1950(4) 0.4767(5) -0.2735(5) 0.091(3) Uani 1 1 d . . .
H26 H 0.1721 0.5054 -0.2989 0.109 Uiso 1 1 calc R . .
C50 C 0.2433(4) 0.4901(4) -0.2207(4) 0.071(2) Uani 1 1 d . . .
H27 H 0.2523 0.5277 -0.2089 0.086 Uiso 1 1 calc R . .
Cl2 Cl 0.21340(16) 0.36734(15) 0.21448(16) 0.1416(13) Uani 1 1 d DU . .
Cl3 Cl 0.19518(15) 0.27535(13) 0.3063(3) 0.1785(19) Uani 1 1 d DU . .
C52 C 0.4309(8) 0.0797(6) 0.1106(12) 0.264(9) Uani 1 1 d DU . .
H28 H 0.4023 0.0776 0.0646 0.317 Uiso 1 1 calc R . .
Cl4 Cl 0.4097(4) 0.0368(3) 0.1661(4) 0.297(4) Uani 1 1 d DU . .
Cl5 Cl 0.4270(5) 0.1455(3) 0.1452(5) 0.364(5) Uani 1 1 d DU . .
Cl6 Cl 0.4983(4) 0.0551(6) 0.0958(7) 0.493(9) Uani 1 1 d DU . .
Cl1 Cl 0.1412(3) 0.37932(15) 0.3218(2) 0.185(2) Uani 1 1 d DU . .
C51 C 0.1672(9) 0.3386(6) 0.2637(11) 0.104(6) Uani 0.48(2) 1 d PDU A 1
H29 H 0.1316 0.3274 0.2285 0.125 Uiso 0.48(2) 1 calc PR A 1
C53 C 0.2031(10) 0.3471(6) 0.3064(11) 0.135(7) Uani 0.52(2) 1 d PDU A 2
H30 H 0.2380 0.3587 0.3424 0.162 Uiso 0.52(2) 1 calc PR A 2

loop_
_atom_site_aniso_label
_atom_site_aniso_U_11
_atom_site_aniso_U_22
_atom_site_aniso_U_33
_atom_site_aniso_U_23
_atom_site_aniso_U_13
_atom_site_aniso_U_12
N1 0.038(3) 0.042(3) 0.033(3) -0.012(2) 0.014(2) -0.007(2)
C1 0.042(4) 0.034(3) 0.036(3) -0.015(3) 0.018(3) -0.009(3)
C2 0.049(4) 0.036(3) 0.033(3) -0.020(3) 0.017(3) -0.011(3)
C3 0.050(4) 0.032(3) 0.032(3) -0.013(3) 0.007(3) -0.004(3)
F1 0.056(2) 0.0402(18) 0.041(2) -0.0114(15) 0.0126(17) -0.0053(16)
C4 0.073(5) 0.031(3) 0.040(4) -0.019(3) 0.016(3) -0.021(3)
F2 0.078(3) 0.0353(19) 0.052(2) -0.0067(16) 0.013(2) -0.0165(18)
C5 0.059(5) 0.038(4) 0.050(4) -0.016(3) 0.026(4) -0.015(3)
F3 0.065(3) 0.052(2) 0.070(3) -0.0084(18) 0.032(2) -0.0243(19)
C6 0.046(4) 0.041(4) 0.050(4) -0.015(3) 0.023(3) -0.013(3)
F4 0.052(3) 0.049(2) 0.071(3) -0.0122(18) 0.029(2) -0.0140(18)
C7 0.046(4) 0.040(3) 0.041(3) -0.018(3) 0.019(3) -0.010(3)
C8 0.049(4) 0.036(3) 0.035(3) -0.016(3) 0.018(3) -0.004(3)
N2 0.040(3) 0.039(3) 0.035(3) -0.010(2) 0.011(2) -0.010(2)
N3 0.040(3) 0.037(3) 0.031(2) -0.002(2) 0.012(2) -0.007(2)
C9 0.039(4) 0.046(3) 0.029(3) -0.009(3) 0.012(3) -0.006(3)
C10 0.040(4) 0.040(3) 0.038(3) -0.002(3) 0.012(3) -0.002(3)
C11 0.053(4) 0.043(4) 0.048(4) 0.003(3) 0.016(3) -0.006(3)
F5 0.046(2) 0.048(2) 0.085(3) 0.0023(18) 0.034(2) -0.0033(17)
C12 0.058(5) 0.044(4) 0.071(5) 0.009(3) 0.038(4) 0.014(3)
F6 0.077(3) 0.052(2) 0.118(4) 0.009(2) 0.053(3) 0.016(2)
C13 0.074(5) 0.022(3) 0.073(5) 0.007(3) 0.033(4) 0.007(3)
F7 0.091(3) 0.033(2) 0.098(3) 0.0044(19) 0.042(3) 0.0068(19)
C14 0.058(5) 0.035(3) 0.053(4) 0.010(3) 0.021(3) -0.006(3)
F8 0.064(2) 0.0309(17) 0.056(2) 0.0121(15) 0.0130(19) -0.0074(17)
C15 0.048(4) 0.032(3) 0.034(3) 0.001(2) 0.013(3) -0.005(3)
C16 0.039(4) 0.042(3) 0.024(3) 0.000(2) 0.007(3) -0.007(3)
N4 0.045(3) 0.037(3) 0.029(3) 0.002(2) 0.011(2) -0.008(2)
N5 0.039(3) 0.036(3) 0.026(2) -0.002(2) 0.013(2) -0.006(2)
C17 0.044(4) 0.042(3) 0.030(3) 0.003(3) 0.021(3) -0.009(3)
C18 0.034(4) 0.044(3) 0.026(3) 0.001(2) 0.013(3) -0.007(3)
C19 0.041(4) 0.042(3) 0.029(3) -0.002(3) 0.021(3) -0.006(3)
C20 0.034(3) 0.050(4) 0.032(3) -0.004(3) 0.014(3) -0.006(3)
C21 0.040(4) 0.044(3) 0.032(3) -0.005(3) 0.017(3) -0.010(3)
C22 0.035(4) 0.054(4) 0.039(3) -0.017(3) 0.016(3) -0.006(3)
C23 0.037(4) 0.049(4) 0.031(3) -0.003(3) 0.020(3) 0.000(3)
C24 0.037(4) 0.054(4) 0.024(3) -0.013(3) 0.015(3) -0.002(3)
C25 0.039(4) 0.057(4) 0.030(3) 0.000(3) 0.017(3) 0.003(3)
C26 0.037(4) 0.053(4) 0.029(3) -0.001(3) 0.019(3) -0.002(3)
C27 0.054(4) 0.058(4) 0.027(3) 0.010(3) 0.016(3) 0.006(3)
C28 0.055(4) 0.049(4) 0.023(3) 0.000(3) 0.015(3) -0.004(3)
C29 0.053(4) 0.037(3) 0.031(3) -0.005(3) 0.019(3) -0.007(3)
C30 0.040(4) 0.046(3) 0.028(3) 0.002(3) 0.018(3) -0.007(3)
C31 0.040(4) 0.043(3) 0.034(3) -0.005(3) 0.021(3) -0.005(3)
C32 0.036(3) 0.047(3) 0.027(3) -0.005(3) 0.019(3) -0.007(3)
C33 0.032(3) 0.038(3) 0.032(3) -0.002(2) 0.017(3) 0.000(3)
C34 0.042(4) 0.038(3) 0.029(3) -0.014(3) 0.013(3) -0.008(3)
N6 0.035(3) 0.044(3) 0.029(3) -0.011(2) 0.012(2) -0.007(2)
C35 0.047(4) 0.043(3) 0.042(4) -0.005(3) 0.008(3) -0.012(3)
C36 0.063(5) 0.036(3) 0.066(5) 0.005(3) 0.008(4) -0.006(3)
C37 0.081(6) 0.060(4) 0.043(4) -0.003(3) 0.014(4) -0.022(4)
C38 0.062(5) 0.041(4) 0.048(4) -0.004(3) 0.016(3) -0.010(3)
N7 0.051(4) 0.061(4) 0.056(4) -0.019(3) 0.011(3) 0.004(3)
C39 0.039(4) 0.054(4) 0.039(4) -0.006(3) 0.015(3) 0.010(3)
C40 0.048(4) 0.048(4) 0.034(4) -0.005(3) 0.021(3) 0.001(3)
N8 0.061(4) 0.058(3) 0.038(3) -0.002(3) 0.019(3) 0.001(3)
C41 0.107(7) 0.044(4) 0.032(4) 0.013(3) 0.007(4) 0.004(4)
C42 0.193(11) 0.066(5) 0.060(5) 0.018(4) 0.037(6) 0.071(6)
C43 0.118(8) 0.056(4) 0.048(4) 0.015(3) 0.001(5) -0.005(4)
C44 0.154(10) 0.051(5) 0.069(5) 0.005(4) -0.041(6) -0.018(5)
B1 0.037(4) 0.038(4) 0.038(4) -0.004(3) 0.013(3) -0.012(3)
O1 0.035(2) 0.056(2) 0.030(2) -0.0098(18) 0.0112(19) -0.0094(19)
C45 0.047(4) 0.075(5) 0.035(4) -0.003(3) 0.020(3) -0.012(4)
C46 0.059(5) 0.072(5) 0.049(4) -0.015(4) 0.022(4) -0.021(4)
C47 0.090(8) 0.141(9) 0.048(5) -0.028(6) 0.026(5) -0.063(7)
C48 0.063(7) 0.177(11) 0.052(5) -0.005(7) 0.011(5) -0.038(7)
C49 0.059(6) 0.148(10) 0.059(5) 0.013(6) -0.008(5) -0.003(6)
C50 0.075(6) 0.086(6) 0.052(5) 0.008(4) 0.009(4) -0.013(5)
Cl2 0.151(3) 0.173(3) 0.102(2) -0.066(2) 0.028(2) 0.021(2)
Cl3 0.086(2) 0.104(2) 0.335(6) -0.004(3) 0.005(3) -0.0006(17)
C52 0.273(18) 0.192(13) 0.38(2) -0.037(14) 0.220(18) -0.130(13)
Cl4 0.298(8) 0.397(9) 0.189(5) 0.030(5) 0.017(5) -0.123(7)
Cl5 0.466(14) 0.206(6) 0.376(11) -0.024(6) -0.047(10) -0.014(7)
Cl6 0.198(7) 0.80(2) 0.533(16) -0.335(15) 0.194(9) -0.178(10)
Cl1 0.322(6) 0.126(3) 0.136(3) -0.019(2) 0.120(3) 0.022(3)
C51 0.089(13) 0.075(10) 0.161(15) -0.050(9) 0.056(11) -0.018(9)
C53 0.147(15) 0.093(11) 0.164(14) -0.022(12) 0.025(14) -0.022(11)

loop_
_atom_type_symbol
_atom_type_description
_atom_type_scat_dispersion_real
_atom_type_scat_dispersion_imag
_atom_type_scat_source
C C 0.0033 0.0016 'International Tables Vol C Tables 4.2.6.8 and 6.1.1.4'
H H 0.0000 0.0000 'International Tables Vol C Tables 4.2.6.8 and 6.1.1.4'
B B 0.0013 0.0007 'International Tables Vol C Tables 4.2.6.8 and 6.1.1.4'
N N 0.0061 0.0033 'International Tables Vol C Tables 4.2.6.8 and 6.1.1.4'
O O 0.0106 0.0060 'International Tables Vol C Tables 4.2.6.8 and 6.1.1.4'
F F 0.0171 0.0103 'International Tables Vol C Tables 4.2.6.8 and 6.1.1.4'
Cl Cl 0.1484 0.1585 'International Tables Vol C Tables 4.2.6.8 and 6.1.1.4'

loop_
_geom_angle_atom_site_label_1
_geom_angle_atom_site_label_2
_geom_angle_atom_site_label_3
_geom_angle
_geom_angle_site_symmetry_1
_geom_angle_site_symmetry_3
_geom_angle_publ_flag
C8 N1 C1 113.4(5) . . ?
C8 N1 B1 124.3(5) . . ?
C1 N1 B1 120.8(5) . . ?
N6 C1 N1 124.0(5) . . ?
N6 C1 C2 128.5(6) . . ?
N1 C1 C2 105.1(5) . . ?
C3 C2 C7 121.1(5) . . ?
C3 C2 C1 131.8(6) . . ?
C7 C2 C1 106.9(5) . . ?
F1 C3 C2 122.0(5) . . ?
F1 C3 C4 119.1(5) . . ?
C2 C3 C4 118.9(6) . . ?
F2 C4 C3 120.1(6) . . ?
F2 C4 C5 120.8(5) . . ?
C3 C4 C5 119.0(6) . . ?
C6 C5 F3 121.8(6) . . ?
C6 C5 C4 122.3(6) . . ?
F3 C5 C4 115.9(6) . . ?
C5 C6 F4 120.1(5) . . ?
C5 C6 C7 120.2(6) . . ?
F4 C6 C7 119.7(6) . . ?
C6 C7 C2 118.5(6) . . ?
C6 C7 C8 133.8(6) . . ?
C2 C7 C8 107.5(5) . . ?
N2 C8 N1 123.3(5) . . ?
N2 C8 C7 129.5(5) . . ?
N1 C8 C7 105.4(5) . . ?
C8 N2 C9 115.6(5) . . ?
C16 N3 C9 112.6(4) . . ?
C16 N3 B1 122.3(5) . . ?
C9 N3 B1 123.5(5) . . ?
N2 C9 N3 124.3(5) . . ?
N2 C9 C10 128.6(5) . . ?
N3 C9 C10 105.6(5) . . ?
C11 C10 C15 120.4(5) . . ?
C11 C10 C9 132.6(5) . . ?
C15 C10 C9 106.8(5) . . ?
F5 C11 C12 119.3(6) . . ?
F5 C11 C10 121.9(5) . . ?
C12 C11 C10 118.8(6) . . ?
F6 C12 C11 120.2(6) . . ?
F6 C12 C13 118.3(5) . . ?
C11 C12 C13 121.4(6) . . ?
F7 C13 C14 121.1(6) . . ?
F7 C13 C12 118.7(6) . . ?
C14 C13 C12 120.2(5) . . ?
F8 C14 C13 118.8(5) . . ?
F8 C14 C15 122.3(6) . . ?
C13 C14 C15 118.9(6) . . ?
C14 C15 C10 120.3(6) . . ?
C14 C15 C16 132.0(6) . . ?
C10 C15 C16 107.5(5) . . ?
N4 C16 N3 122.9(5) . . ?
N4 C16 C15 128.9(5) . . ?
N3 C16 C15 105.8(5) . . ?
C16 N4 C17 116.2(5) . . ?
C17 N5 C34 110.7(5) . . ?
C17 N5 B1 122.6(5) . . ?
C34 N5 B1 123.3(5) . . ?
N4 C17 N5 123.7(6) . . ?
N4 C17 C18 127.2(5) . . ?
N5 C17 C18 107.2(5) . . ?
C31 C18 C19 120.9(5) . . ?
C31 C18 C17 106.8(5) . . ?
C19 C18 C17 131.7(5) . . ?
C20 C19 C32 119.8(5) . . ?
C20 C19 C18 122.6(5) . . ?
C32 C19 C18 117.6(5) . . ?
C21 C20 C19 122.0(6) . . ?
C21 C20 H1 119.0 . . ?
C19 C20 H1 119.0 . . ?
C22 C21 C20 117.6(5) . . ?
C22 C21 C35 123.4(5) . . ?
C20 C21 C35 119.0(5) . . ?
C21 C22 C23 122.6(5) . . ?
C21 C22 H2 118.7 . . ?
C23 C22 H2 118.7 . . ?
C22 C23 C32 119.0(5) . . ?
C22 C23 C24 122.5(5) . . ?
C32 C23 C24 118.5(5) . . ?
C25 C24 C23 121.1(5) . . ?
C25 C24 C39 119.2(6) . . ?
C23 C24 C39 119.6(5) . . ?
C24 C25 C26 121.8(6) . . ?
C24 C25 C40 120.3(5) . . ?
C26 C25 C40 117.9(5) . . ?
C27 C26 C33 120.3(5) . . ?
C27 C26 C25 122.5(6) . . ?
C33 C26 C25 117.1(5) . . ?
C28 C27 C26 121.9(6) . . ?
C28 C27 H3 119.1 . . ?
C26 C27 H3 119.1 . . ?
C27 C28 C29 118.0(6) . . ?
C27 C28 C41 121.5(6) . . ?
C29 C28 C41 120.3(5) . . ?
C30 C29 C28 122.5(5) . . ?
C30 C29 H4 118.7 . . ?
C28 C29 H4 118.7 . . ?
C29 C30 C31 123.8(5) . . ?
C29 C30 C33 120.0(6) . . ?
C31 C30 C33 116.2(5) . . ?
C18 C31 C30 122.1(5) . . ?
C18 C31 C34 106.4(5) . . ?
C30 C31 C34 130.8(5) . . ?
C19 C32 C33 121.5(5) . . ?
C19 C32 C23 118.8(5) . . ?
C33 C32 C23 119.7(5) . . ?
C26 C33 C32 121.6(5) . . ?
C26 C33 C30 117.0(5) . . ?
C32 C33 C30 121.3(5) . . ?
N5 C34 N6 122.6(5) . . ?
N5 C34 C31 107.7(5) . . ?
N6 C34 C31 127.5(5) . . ?
C1 N6 C34 116.9(5) . . ?
C21 C35 C38 112.4(5) . . ?
C21 C35 C36 109.1(5) . . ?
C38 C35 C36 108.5(5) . . ?
C21 C35 C37 108.0(5) . . ?
C38 C35 C37 107.8(5) . . ?
C36 C35 C37 111.1(6) . . ?
C35 C36 H5 109.5 . . ?
C35 C36 H6 109.5 . . ?
H5 C36 H6 109.5 . . ?
C35 C36 H7 109.5 . . ?
H5 C36 H7 109.5 . . ?
H6 C36 H7 109.5 . . ?
C35 C37 H8 109.5 . . ?
C35 C37 H9 109.5 . . ?
H8 C37 H9 109.5 . . ?
C35 C37 H10 109.5 . . ?
H8 C37 H10 109.5 . . ?
H9 C37 H10 109.5 . . ?
C35 C38 H11 109.5 . . ?
C35 C38 H12 109.5 . . ?
H11 C38 H12 109.5 . . ?
C35 C38 H13 109.5 . . ?
H11 C38 H13 109.5 . . ?
H12 C38 H13 109.5 . . ?
N7 C39 C24 179.0(8) . . ?
N8 C40 C25 177.1(7) . . ?
C42 C41 C43 108.8(7) . . ?
C42 C41 C44 110.4(7) . . ?
C43 C41 C44 107.5(6) . . ?
C42 C41 C28 106.8(5) . . ?
C43 C41 C28 111.7(5) . . ?
C44 C41 C28 111.7(7) . . ?
C41 C42 H14 109.5 . . ?
C41 C42 H15 109.5 . . ?
H14 C42 H15 109.5 . . ?
C41 C42 H16 109.5 . . ?
H14 C42 H16 109.5 . . ?
H15 C42 H16 109.5 . . ?
C41 C43 H17 109.5 . . ?
C41 C43 H18 109.5 . . ?
H17 C43 H18 109.5 . . ?
C41 C43 H19 109.5 . . ?
H17 C43 H19 109.5 . . ?
H18 C43 H19 109.5 . . ?
C41 C44 H20 109.5 . . ?
C41 C44 H21 109.5 . . ?
H20 C44 H21 109.5 . . ?
C41 C44 H22 109.5 . . ?
H20 C44 H22 109.5 . . ?
H21 C44 H22 109.5 . . ?
O1 B1 N3 116.9(5) . . ?
O1 B1 N5 111.9(5) . . ?
N3 B1 N5 104.2(5) . . ?
O1 B1 N1 115.5(5) . . ?
N3 B1 N1 102.3(5) . . ?
N5 B1 N1 104.6(5) . . ?
C45 O1 B1 119.6(5) . . ?
O1 C45 C46 121.1(7) . . ?
O1 C45 C50 119.0(6) . . ?
C46 C45 C50 119.9(7) . . ?
C45 C46 C47 119.4(8) . . ?
C45 C46 H23 120.3 . . ?
C47 C46 H23 120.3 . . ?
C48 C47 C46 120.6(9) . . ?
C48 C47 H24 119.7 . . ?
C46 C47 H24 119.7 . . ?
C49 C48 C47 120.3(9) . . ?
C49 C48 H25 119.9 . . ?
C47 C48 H25 119.9 . . ?
C48 C49 C50 120.4(10) . . ?
C48 C49 H26 119.8 . . ?
C50 C49 H26 119.8 . . ?
C45 C50 C49 119.4(8) . . ?
C45 C50 H27 120.3 . . ?
C49 C50 H27 120.3 . . ?
C51 Cl2 C53 34.6(8) . . ?
C53 Cl3 C51 35.3(8) . . ?
Cl4 C52 Cl6 105.4(11) . . ?
Cl4 C52 Cl5 107.4(10) . . ?
Cl6 C52 Cl5 119.1(11) . . ?
Cl4 C52 H28 108.1 . . ?
Cl6 C52 H28 108.1 . . ?
Cl5 C52 H28 108.1 . . ?
C51 Cl1 C53 37.3(9) . . ?
Cl1 C51 Cl2 117.3(9) . . ?
Cl1 C51 Cl3 110.2(10) . . ?
Cl2 C51 Cl3 113.0(9) . . ?
Cl1 C51 H29 105.0 . . ?
Cl2 C51 H29 105.0 . . ?
Cl3 C51 H29 105.0 . . ?
Cl1 C53 Cl3 111.6(11) . . ?
Cl1 C53 Cl2 106.7(11) . . ?
Cl3 C53 Cl2 106.8(10) . . ?
Cl1 C53 H30 110.5 . . ?
Cl3 C53 H30 110.5 . . ?
Cl2 C53 H30 110.5 . . ?

loop_
_geom_bond_atom_site_label_1
_geom_bond_atom_site_label_2
_geom_bond_distance
_geom_bond_site_symmetry_2
_geom_bond_publ_flag
N1 C8 1.363(7) . ?
N1 C1 1.370(8) . ?
N1 B1 1.525(8) . ?
C1 N6 1.324(7) . ?
C1 C2 1.462(8) . ?
C2 C3 1.373(8) . ?
C2 C7 1.419(9) . ?
C3 F1 1.338(7) . ?
C3 C4 1.391(8) . ?
C4 F2 1.325(7) . ?
C4 C5 1.410(9) . ?
C5 C6 1.325(9) . ?
C5 F3 1.358(7) . ?
C6 F4 1.353(7) . ?
C6 C7 1.393(8) . ?
C7 C8 1.454(8) . ?
C8 N2 1.332(7) . ?
N2 C9 1.345(7) . ?
N3 C16 1.365(7) . ?
N3 C9 1.368(7) . ?
N3 B1 1.499(8) . ?
C9 C10 1.472(8) . ?
C10 C11 1.381(9) . ?
C10 C15 1.409(8) . ?
C11 F5 1.351(7) . ?
C11 C12 1.364(8) . ?
C12 F6 1.342(7) . ?
C12 C13 1.398(9) . ?
C13 F7 1.312(6) . ?
C13 C14 1.381(9) . ?
C14 F8 1.330(7) . ?
C14 C15 1.382(8) . ?
C15 C16 1.458(8) . ?
C16 N4 1.334(7) . ?
N4 C17 1.345(7) . ?
N5 C17 1.354(7) . ?
N5 C34 1.357(7) . ?
N5 B1 1.499(8) . ?
C17 C18 1.447(8) . ?
C18 C31 1.405(8) . ?
C18 C19 1.438(8) . ?
C19 C20 1.406(8) . ?
C19 C32 1.409(8) . ?
C20 C21 1.404(8) . ?
C20 H1 0.9500 . ?
C21 C22 1.389(8) . ?
C21 C35 1.533(8) . ?
C22 C23 1.405(8) . ?
C22 H2 0.9500 . ?
C23 C32 1.430(8) . ?
C23 C24 1.431(8) . ?
C24 C25 1.370(8) . ?
C24 C39 1.434(9) . ?
C25 C26 1.449(8) . ?
C25 C40 1.460(9) . ?
C26 C27 1.406(8) . ?
C26 C33 1.414(8) . ?
C27 C28 1.375(8) . ?
C27 H3 0.9500 . ?
C28 C29 1.389(8) . ?
C28 C41 1.543(9) . ?
C29 C30 1.379(8) . ?
C29 H4 0.9500 . ?
C30 C31 1.436(8) . ?
C30 C33 1.438(8) . ?
C31 C34 1.441(8) . ?
C32 C33 1.423(8) . ?
C34 N6 1.359(7) . ?
C35 C38 1.539(8) . ?
C35 C36 1.540(9) . ?
C35 C37 1.542(8) . ?
C36 H5 0.9800 . ?
C36 H6 0.9800 . ?
C36 H7 0.9800 . ?
C37 H8 0.9800 . ?
C37 H9 0.9800 . ?
C37 H10 0.9800 . ?
C38 H11 0.9800 . ?
C38 H12 0.9800 . ?
C38 H13 0.9800 . ?
N7 C39 1.151(8) . ?
C40 N8 1.137(8) . ?
C41 C42 1.516(11) . ?
C41 C43 1.526(9) . ?
C41 C44 1.535(11) . ?
C42 H14 0.9800 . ?
C42 H15 0.9800 . ?
C42 H16 0.9800 . ?
C43 H17 0.9800 . ?
C43 H18 0.9800 . ?
C43 H19 0.9800 . ?
C44 H20 0.9800 . ?
C44 H21 0.9800 . ?
C44 H22 0.9800 . ?
B1 O1 1.423(7) . ?
O1 C45 1.373(8) . ?
C45 C46 1.375(9) . ?
C45 C50 1.397(10) . ?
C46 C47 1.399(11) . ?
C46 H23 0.9500 . ?
C47 C48 1.372(14) . ?
C47 H24 0.9500 . ?
C48 C49 1.359(14) . ?
C48 H25 0.9500 . ?
C49 C50 1.397(12) . ?
C49 H26 0.9500 . ?
C50 H27 0.9500 . ?
Cl2 C51 1.681(14) . ?
Cl2 C53 1.868(17) . ?
Cl3 C53 1.740(16) . ?
Cl3 C51 1.794(16) . ?
C52 Cl4 1.612(14) . ?
C52 Cl6 1.724(15) . ?
C52 Cl5 1.725(14) . ?
C52 H28 1.0000 . ?
Cl1 C51 1.664(14) . ?
Cl1 C53 1.690(17) . ?
C51 H29 1.0000 . ?
C53 H30 1.0000 . ?

loop_
_geom_torsion_atom_site_label_1
_geom_torsion_atom_site_label_2
_geom_torsion_atom_site_label_3
_geom_torsion_atom_site_label_4
_geom_torsion
_geom_torsion_site_symmetry_1
_geom_torsion_site_symmetry_2
_geom_torsion_site_symmetry_3
_geom_torsion_site_symmetry_4
_geom_torsion_publ_flag
C8 N1 C1 N6 -150.3(5) . . . . ?
B1 N1 C1 N6 16.1(7) . . . . ?
C8 N1 C1 C2 13.4(6) . . . . ?
B1 N1 C1 C2 179.8(4) . . . . ?
N6 C1 C2 C3 -21.7(9) . . . . ?
N1 C1 C2 C3 175.6(5) . . . . ?
N6 C1 C2 C7 153.9(5) . . . . ?
N1 C1 C2 C7 -8.8(5) . . . . ?
C7 C2 C3 F1 177.6(5) . . . . ?
C1 C2 C3 F1 -7.3(9) . . . . ?
C7 C2 C3 C4 -2.2(8) . . . . ?
C1 C2 C3 C4 172.9(5) . . . . ?
F1 C3 C4 F2 -0.6(7) . . . . ?
C2 C3 C4 F2 179.2(5) . . . . ?
F1 C3 C4 C5 -177.8(5) . . . . ?
C2 C3 C4 C5 2.1(8) . . . . ?
F2 C4 C5 C6 -178.5(5) . . . . ?
C3 C4 C5 C6 -1.4(9) . . . . ?
F2 C4 C5 F3 0.8(8) . . . . ?
C3 C4 C5 F3 177.9(5) . . . . ?
F3 C5 C6 F4 0.7(9) . . . . ?
C4 C5 C6 F4 180.0(5) . . . . ?
F3 C5 C6 C7 -178.5(5) . . . . ?
C4 C5 C6 C7 0.7(9) . . . . ?
C5 C6 C7 C2 -0.8(8) . . . . ?
F4 C6 C7 C2 180.0(5) . . . . ?
C5 C6 C7 C8 -176.0(6) . . . . ?
F4 C6 C7 C8 4.7(9) . . . . ?
C3 C2 C7 C6 1.5(8) . . . . ?
C1 C2 C7 C6 -174.6(5) . . . . ?
C3 C2 C7 C8 178.0(5) . . . . ?
C1 C2 C7 C8 1.8(6) . . . . ?
C1 N1 C8 N2 153.4(5) . . . . ?
B1 N1 C8 N2 -12.4(8) . . . . ?
C1 N1 C8 C7 -12.3(6) . . . . ?
B1 N1 C8 C7 -178.2(5) . . . . ?
C6 C7 C8 N2 17.0(10) . . . . ?
C2 C7 C8 N2 -158.6(6) . . . . ?
C6 C7 C8 N1 -178.4(6) . . . . ?
C2 C7 C8 N1 5.9(6) . . . . ?
N1 C8 N2 C9 -7.8(8) . . . . ?
C7 C8 N2 C9 154.3(6) . . . . ?
C8 N2 C9 N3 8.6(8) . . . . ?
C8 N2 C9 C10 -155.5(6) . . . . ?
C16 N3 C9 N2 -154.9(5) . . . . ?
B1 N3 C9 N2 11.1(8) . . . . ?
C16 N3 C9 C10 12.3(6) . . . . ?
B1 N3 C9 C10 178.2(5) . . . . ?
N2 C9 C10 C11 -14.4(11) . . . . ?
N3 C9 C10 C11 179.2(6) . . . . ?
N2 C9 C10 C15 160.7(6) . . . . ?
N3 C9 C10 C15 -5.7(6) . . . . ?
C15 C10 C11 F5 -178.6(5) . . . . ?
C9 C10 C11 F5 -4.0(11) . . . . ?
C15 C10 C11 C12 2.6(9) . . . . ?
C9 C10 C11 C12 177.1(6) . . . . ?
F5 C11 C12 F6 1.1(10) . . . . ?
C10 C11 C12 F6 180.0(6) . . . . ?
F5 C11 C12 C13 178.3(6) . . . . ?
C10 C11 C12 C13 -2.8(10) . . . . ?
F6 C12 C13 F7 -1.4(10) . . . . ?
C11 C12 C13 F7 -178.6(6) . . . . ?
F6 C12 C13 C14 179.1(6) . . . . ?
C11 C12 C13 C14 1.8(11) . . . . ?
F7 C13 C14 F8 -0.4(10) . . . . ?
C12 C13 C14 F8 179.2(6) . . . . ?
F7 C13 C14 C15 179.9(6) . . . . ?
C12 C13 C14 C15 -0.6(10) . . . . ?
F8 C14 C15 C10 -179.4(5) . . . . ?
C13 C14 C15 C10 0.4(9) . . . . ?
F8 C14 C15 C16 7.1(10) . . . . ?
C13 C14 C15 C16 -173.2(6) . . . . ?
C11 C10 C15 C14 -1.4(9) . . . . ?
C9 C10 C15 C14 -177.2(5) . . . . ?
C11 C10 C15 C16 173.6(5) . . . . ?
C9 C10 C15 C16 -2.2(6) . . . . ?
C9 N3 C16 N4 150.2(5) . . . . ?
B1 N3 C16 N4 -15.9(8) . . . . ?
C9 N3 C16 C15 -13.6(6) . . . . ?
B1 N3 C16 C15 -179.8(5) . . . . ?
C14 C15 C16 N4 20.9(10) . . . . ?
C10 C15 C16 N4 -153.3(6) . . . . ?
C14 C15 C16 N3 -176.5(6) . . . . ?
C10 C15 C16 N3 9.3(6) . . . . ?
N3 C16 N4 C17 -8.5(7) . . . . ?
C15 C16 N4 C17 151.4(5) . . . . ?
C16 N4 C17 N5 13.7(7) . . . . ?
C16 N4 C17 C18 -148.4(5) . . . . ?
C34 N5 C17 N4 -154.4(5) . . . . ?
B1 N5 C17 N4 5.5(8) . . . . ?
C34 N5 C17 C18 10.8(6) . . . . ?
B1 N5 C17 C18 170.7(5) . . . . ?
N4 C17 C18 C31 158.2(5) . . . . ?
N5 C17 C18 C31 -6.3(6) . . . . ?
N4 C17 C18 C19 -12.9(9) . . . . ?
N5 C17 C18 C19 -177.4(5) . . . . ?
C31 C18 C19 C20 174.6(5) . . . . ?
C17 C18 C19 C20 -15.4(9) . . . . ?
C31 C18 C19 C32 -5.9(7) . . . . ?
C17 C18 C19 C32 164.1(5) . . . . ?
C32 C19 C20 C21 0.8(8) . . . . ?
C18 C19 C20 C21 -179.7(5) . . . . ?
C19 C20 C21 C22 -2.5(8) . . . . ?
C19 C20 C21 C35 176.4(5) . . . . ?
C20 C21 C22 C23 1.5(8) . . . . ?
C35 C21 C22 C23 -177.4(5) . . . . ?
C21 C22 C23 C32 1.3(8) . . . . ?
C21 C22 C23 C24 -179.4(5) . . . . ?
C22 C23 C24 C25 -176.3(5) . . . . ?
C32 C23 C24 C25 2.9(8) . . . . ?
C22 C23 C24 C39 -0.3(8) . . . . ?
C32 C23 C24 C39 179.0(5) . . . . ?
C23 C24 C25 C26 1.7(8) . . . . ?
C39 C24 C25 C26 -174.3(5) . . . . ?
C23 C24 C25 C40 179.6(5) . . . . ?
C39 C24 C25 C40 3.6(8) . . . . ?
C24 C25 C26 C27 174.1(5) . . . . ?
C40 C25 C26 C27 -3.9(8) . . . . ?
C24 C25 C26 C33 -4.5(8) . . . . ?
C40 C25 C26 C33 177.5(5) . . . . ?
C33 C26 C27 C28 1.3(8) . . . . ?
C25 C26 C27 C28 -177.2(5) . . . . ?
C26 C27 C28 C29 -4.4(8) . . . . ?
C26 C27 C28 C41 171.8(5) . . . . ?
C27 C28 C29 C30 3.3(8) . . . . ?
C41 C28 C29 C30 -172.9(5) . . . . ?
C28 C29 C30 C31 -179.0(5) . . . . ?
C28 C29 C30 C33 0.8(8) . . . . ?
C19 C18 C31 C30 1.4(8) . . . . ?
C17 C18 C31 C30 -170.9(5) . . . . ?
C19 C18 C31 C34 172.2(4) . . . . ?
C17 C18 C31 C34 -0.1(6) . . . . ?
C29 C30 C31 C18 -176.0(5) . . . . ?
C33 C30 C31 C18 4.2(7) . . . . ?
C29 C30 C31 C34 15.7(9) . . . . ?
C33 C30 C31 C34 -164.1(5) . . . . ?
C20 C19 C32 C33 -175.6(5) . . . . ?
C18 C19 C32 C33 4.8(7) . . . . ?
C20 C19 C32 C23 2.0(7) . . . . ?
C18 C19 C32 C23 -177.5(5) . . . . ?
C22 C23 C32 C19 -3.0(7) . . . . ?
C24 C23 C32 C19 177.7(5) . . . . ?
C22 C23 C32 C33 174.7(5) . . . . ?
C24 C23 C32 C33 -4.6(7) . . . . ?
C27 C26 C33 C32 -175.9(5) . . . . ?
C25 C26 C33 C32 2.7(7) . . . . ?
C27 C26 C33 C30 2.8(7) . . . . ?
C25 C26 C33 C30 -178.6(5) . . . . ?
C19 C32 C33 C26 179.4(5) . . . . ?
C23 C32 C33 C26 1.8(7) . . . . ?
C19 C32 C33 C30 0.8(8) . . . . ?
C23 C32 C33 C30 -176.8(5) . . . . ?
C29 C30 C33 C26 -3.8(7) . . . . ?
C31 C30 C33 C26 176.0(5) . . . . ?
C29 C30 C33 C32 174.9(5) . . . . ?
C31 C30 C33 C32 -5.3(7) . . . . ?
C17 N5 C34 N6 153.8(5) . . . . ?
B1 N5 C34 N6 -6.0(8) . . . . ?
C17 N5 C34 C31 -10.9(6) . . . . ?
B1 N5 C34 C31 -170.7(5) . . . . ?
C18 C31 C34 N5 6.5(6) . . . . ?
C30 C31 C34 N5 176.1(5) . . . . ?
C18 C31 C34 N6 -157.3(5) . . . . ?
C30 C31 C34 N6 12.4(9) . . . . ?
N1 C1 N6 C34 7.5(7) . . . . ?
C2 C1 N6 C34 -152.2(5) . . . . ?
N5 C34 N6 C1 -12.9(7) . . . . ?
C31 C34 N6 C1 148.7(5) . . . . ?
C22 C21 C35 C38 -1.6(8) . . . . ?
C20 C21 C35 C38 179.5(5) . . . . ?
C22 C21 C35 C36 -121.9(6) . . . . ?
C20 C21 C35 C36 59.2(7) . . . . ?
C22 C21 C35 C37 117.2(6) . . . . ?
C20 C21 C35 C37 -61.7(7) . . . . ?
C25 C24 C39 N7 -176(100) . . . . ?
C23 C24 C39 N7 8(39) . . . . ?
C24 C25 C40 N8 128(13) . . . . ?
C26 C25 C40 N8 -53(13) . . . . ?
C27 C28 C41 C42 -94.3(7) . . . . ?
C29 C28 C41 C42 81.7(8) . . . . ?
C27 C28 C41 C43 24.6(9) . . . . ?
C29 C28 C41 C43 -159.4(6) . . . . ?
C27 C28 C41 C44 144.9(6) . . . . ?
C29 C28 C41 C44 -39.1(8) . . . . ?
C16 N3 B1 O1 -93.9(6) . . . . ?
C9 N3 B1 O1 101.5(6) . . . . ?
C16 N3 B1 N5 30.2(7) . . . . ?
C9 N3 B1 N5 -134.5(5) . . . . ?
C16 N3 B1 N1 138.9(5) . . . . ?
C9 N3 B1 N1 -25.8(7) . . . . ?
C17 N5 B1 O1 102.0(6) . . . . ?
C34 N5 B1 O1 -100.6(6) . . . . ?
C17 N5 B1 N3 -25.2(6) . . . . ?
C34 N5 B1 N3 132.2(5) . . . . ?
C17 N5 B1 N1 -132.3(5) . . . . ?
C34 N5 B1 N1 25.2(7) . . . . ?
C8 N1 B1 O1 -101.4(6) . . . . ?
C1 N1 B1 O1 93.8(6) . . . . ?
C8 N1 B1 N3 26.7(7) . . . . ?
C1 N1 B1 N3 -138.1(5) . . . . ?
C8 N1 B1 N5 135.2(5) . . . . ?
C1 N1 B1 N5 -29.7(6) . . . . ?
N3 B1 O1 C45 -61.3(7) . . . . ?
N5 B1 O1 C45 178.6(5) . . . . ?
N1 B1 O1 C45 59.1(7) . . . . ?
B1 O1 C45 C46 -88.9(7) . . . . ?
B1 O1 C45 C50 92.1(7) . . . . ?
O1 C45 C46 C47 -177.3(6) . . . . ?
C50 C45 C46 C47 1.7(10) . . . . ?
C45 C46 C47 C48 0.0(11) . . . . ?
C46 C47 C48 C49 -0.5(13) . . . . ?
C47 C48 C49 C50 -0.6(14) . . . . ?
O1 C45 C50 C49 176.2(6) . . . . ?
C46 C45 C50 C49 -2.8(11) . . . . ?
C48 C49 C50 C45 2.3(13) . . . . ?
C53 Cl1 C51 Cl2 -71.4(15) . . . . ?
C53 Cl1 C51 Cl3 59.8(14) . . . . ?
C53 Cl2 C51 Cl1 65.9(15) . . . . ?
C53 Cl2 C51 Cl3 -63.9(15) . . . . ?
C53 Cl3 C51 Cl1 -61.7(14) . . . . ?
C53 Cl3 C51 Cl2 71.8(15) . . . . ?
C51 Cl1 C53 Cl3 -64.1(14) . . . . ?
C51 Cl1 C53 Cl2 52.3(12) . . . . ?
C51 Cl3 C53 Cl1 61.0(14) . . . . ?
C51 Cl3 C53 Cl2 -55.3(12) . . . . ?
C51 Cl2 C53 Cl1 -56.5(13) . . . . ?
C51 Cl2 C53 Cl3 63.0(13) . . . . ?

loop_
_platon_squeeze_void_nr
_platon_squeeze_void_average_x
_platon_squeeze_void_average_y
_platon_squeeze_void_average_z
_platon_squeeze_void_volume
_platon_squeeze_void_count_electrons
_platon_squeeze_void_content
1 0.000 0.419 0.250 164 41 ' '
2 0.500 0.919 0.250 164 41 ' '
3 0.000 0.581 0.750 164 41 ' '
4 0.500 0.081 0.750 164 41 ' '
